data_4060007
loop_
_publ_author_name
'Tomotaka Okino'
'Yasutaka Hoashi'
'Tomihiro Furukawa'
'Xuenong Xu'
'Yoshiji Takemoto'

_publ_section_title
;
Enantio- and Diastereoselective Michael Reaction of 1,3-Dicarbonyl
Compounds to Nitroolefins Catalyzed by a Bifunctional Thiourea
;
_journal_name_full 'Journal of the American Chemical Society'
_journal_page_first 119
_journal_page_last 125
_journal_paper_doi 10.1021/ja044370p
_journal_volume 127
_journal_year 2005
_chemical_formula_sum 'C17 H21 F6 N3 S'
_chemical_formula_weight 413.43
_space_group_IT_number 56
_space_group_name_Hall '-P 2ab 2ac'
_space_group_name_H-M_alt 'P c c n'
_symmetry_cell_setting orthorhombic
_symmetry_space_group_name_Hall '-P 2ab 2ac'
_symmetry_space_group_name_H-M 'P c c n'
_atom_sites_solution_hydrogens geom
_atom_sites_solution_primary direct
_atom_sites_solution_secondary difmap
_cell_angle_alpha 90.00
_cell_angle_beta 90.00
_cell_angle_gamma 90.00
_cell_formula_units_Z 8
_cell_length_a 17.8302(11)
_cell_length_b 23.4425(14)
_cell_length_c 9.1356(6)
_cell_measurement_reflns_used 5684
_cell_measurement_temperature 100
_cell_measurement_theta_max 27.86
_cell_measurement_theta_min 2.28
_cell_volume 3818.5(4)
_diffrn_ambient_temperature 100
_diffrn_detector_area_resol_mean 8.366
_diffrn_measurement_device_type 'CCD area detector'
_diffrn_measurement_method 'phi and omega scans'
_diffrn_radiation_monochromator graphite
_diffrn_radiation_source 'fine-focus sealed tube'
_diffrn_radiation_type MoK\a
_diffrn_radiation_wavelength 0.71073
_diffrn_reflns_av_R_equivalents 0.0342
_diffrn_reflns_av_sigmaI/netI 0.0258
_diffrn_reflns_limit_h_max 22
_diffrn_reflns_limit_h_min -23
_diffrn_reflns_limit_k_max 30
_diffrn_reflns_limit_k_min -20
_diffrn_reflns_limit_l_max 11
_diffrn_reflns_limit_l_min -12
_diffrn_reflns_number 23834
_diffrn_reflns_theta_max 27.92
_diffrn_reflns_theta_min 1.43
_diffrn_standards_decay_% ?
_diffrn_standards_interval_count ?
_diffrn_standards_interval_time ?
_diffrn_standards_number ?
_exptl_absorpt_coefficient_mu 0.232
_exptl_absorpt_correction_T_max 0.9862
_exptl_absorpt_correction_T_min 0.9252
_exptl_absorpt_correction_type empirical
_exptl_absorpt_process_details
;
SADABS Sheldrick 1996
;
_exptl_crystal_colour colorless
_exptl_crystal_density_diffrn 1.438
_exptl_crystal_density_meas 0
_exptl_crystal_density_method 'not measured'
_exptl_crystal_description block
_exptl_crystal_F_000 1712
_exptl_crystal_size_max 0.34
_exptl_crystal_size_mid 0.11
_exptl_crystal_size_min 0.06
_refine_ls_extinction_coef ?
_refine_ls_extinction_method none
_refine_ls_goodness_of_fit_ref 1.057
_refine_ls_hydrogen_treatment mixed
_refine_ls_matrix_type full
_refine_ls_number_parameters 301
_refine_ls_number_reflns 4555
_refine_ls_number_restraints 151
_refine_ls_restrained_S_all 1.089
_refine_ls_R_factor_all 0.0777
_refine_ls_R_factor_gt 0.0675
_refine_ls_shift/su_max 0.009
_refine_ls_shift/su_mean 0.001
_refine_ls_structure_factor_coef Fsqd
_refine_ls_weighting_details 'calc w=1/[\s^2^(Fo^2^)+(0.0804P)^2^+7.6160P] where P=(Fo^2^+2Fc^2^)/3'
_refine_ls_weighting_scheme calc
_refine_ls_wR_factor_gt 0.1653
_refine_ls_wR_factor_ref 0.1731
_reflns_number_gt 3863
_reflns_number_total 4555
_reflns_threshold_expression >2sigma(I)
_cod_depositor_comments
;
The following automatic conversions were performed:
'_symmetry_cell_setting' value 'Orthorhombic' changed to 'orthorhombic'
according to '/home/saulius/struct/CIF-dictionaries/cif_core.dic'
dictionary named 'cif_core.dic' version 2.4.1 from 2010-06-29.

Automatic conversion script
Id: cif_fix_enum 1527 2010-12-29 10:47:43Z saulius 
;
_cod_database_code 4060007

loop_
_symmetry_equiv_pos_as_xyz
'x, y, z'
'-x+1/2, -y+1/2, z'
'-x, y+1/2, -z+1/2'
'x+1/2, -y, -z+1/2'
'-x, -y, -z'
'x-1/2, y-1/2, -z'
'x, -y-1/2, z-1/2'
'-x-1/2, y, z-1/2'

loop_
_atom_site_label
_atom_site_type_symbol
_atom_site_fract_x
_atom_site_fract_y
_atom_site_fract_z
_atom_site_U_iso_or_equiv
_atom_site_adp_type
_atom_site_occupancy
_atom_site_symmetry_multiplicity
_atom_site_calc_flag
_atom_site_refinement_flags
_atom_site_disorder_assembly
_atom_site_disorder_group
C1 C 0.20831(15) 0.10023(11) 0.1882(3) 0.0202(5) Uani 1 1 d . . .
H1A H 0.1585 0.0931 0.1563 0.024 Uiso 1 1 calc R . .
C2 C 0.22283(15) 0.14312(11) 0.2888(3) 0.0213(5) Uani 1 1 d . . .
C3 C 0.15838(16) 0.17788(12) 0.3443(3) 0.0262(6) Uani 1 1 d . . .
C4 C 0.29553(15) 0.15508(11) 0.3345(3) 0.0217(5) Uani 1 1 d . . .
H4A H 0.3050 0.1846 0.4034 0.026 Uiso 1 1 calc R . .
C5 C 0.35384(15) 0.12296(12) 0.2771(3) 0.0229(5) Uani 1 1 d . A .
C6 C 0.43210(16) 0.13417(8) 0.3283(2) 0.0331(7) Uani 1 1 d D . .
C7 C 0.34075(14) 0.07892(12) 0.1787(3) 0.0216(5) Uani 1 1 d . . .
H7A H 0.3813 0.0568 0.1423 0.026 Uiso 1 1 calc R A .
C8 C 0.26763(14) 0.06753(11) 0.1341(3) 0.0189(5) Uani 1 1 d . A .
C9 C 0.20465(13) -0.02049(11) 0.0519(3) 0.0179(5) Uani 1 1 d . A .
C10 C 0.15176(14) -0.10676(11) -0.0673(3) 0.0201(5) Uani 1 1 d . A .
H10A H 0.1055 -0.1000 -0.0078 0.024 Uiso 1 1 calc R . .
C11 C 0.19332(16) -0.15818(12) -0.0036(3) 0.0264(6) Uani 1 1 d . . .
H11A H 0.2402 -0.1646 -0.0594 0.032 Uiso 1 1 calc R . .
H11B H 0.2070 -0.1503 0.0994 0.032 Uiso 1 1 calc R . .
C12 C 0.14475(18) -0.21166(13) -0.0104(3) 0.0297(6) Uani 1 1 d . . .
H12A H 0.1736 -0.2447 0.0267 0.036 Uiso 1 1 calc R . .
H12B H 0.1002 -0.2066 0.0529 0.036 Uiso 1 1 calc R . .
C13 C 0.11967(19) -0.22327(13) -0.1671(4) 0.0334(7) Uani 1 1 d . . .
H13A H 0.1640 -0.2323 -0.2281 0.040 Uiso 1 1 calc R . .
H13B H 0.0859 -0.2568 -0.1685 0.040 Uiso 1 1 calc R . .
C14 C 0.07895(17) -0.17198(12) -0.2312(3) 0.0274(6) Uani 1 1 d . . .
H14A H 0.0323 -0.1651 -0.1753 0.033 Uiso 1 1 calc R . .
H14B H 0.0650 -0.1802 -0.3339 0.033 Uiso 1 1 calc R . .
C15 C 0.12848(15) -0.11794(12) -0.2262(3) 0.0212(5) Uani 1 1 d . . .
H15A H 0.1755 -0.1273 -0.2809 0.025 Uiso 1 1 calc R . .
C16 C 0.02954(16) -0.04429(13) -0.2248(3) 0.0295(6) Uani 1 1 d . . .
H16A H 0.0384 -0.0396 -0.1196 0.044 Uiso 1 1 calc R . .
H16B H -0.0118 -0.0712 -0.2401 0.044 Uiso 1 1 calc R . .
H16C H 0.0165 -0.0073 -0.2678 0.044 Uiso 1 1 calc R . .
C17 C 0.08583(18) -0.07393(15) -0.4520(3) 0.0338(7) Uani 1 1 d . . .
H17A H 0.1320 -0.0884 -0.4967 0.051 Uiso 1 1 calc R . .
H17B H 0.0726 -0.0372 -0.4964 0.051 Uiso 1 1 calc R . .
H17C H 0.0451 -0.1013 -0.4682 0.051 Uiso 1 1 calc R . .
F1 F 0.09974(10) 0.14541(8) 0.3825(2) 0.0387(5) Uani 1 1 d . . .
F2 F 0.13326(12) 0.21456(9) 0.2431(2) 0.0460(5) Uani 1 1 d . . .
F3 F 0.17603(10) 0.20900(7) 0.4622(2) 0.0327(4) Uani 1 1 d . . .
F4 F 0.4384(2) 0.18286(15) 0.4054(6) 0.0342(9) Uani 0.489(6) 1 d PDU A 1
F5 F 0.4552(2) 0.09226(16) 0.4186(6) 0.0401(9) Uani 0.489(6) 1 d PDU A 1
F6 F 0.48357(19) 0.1372(3) 0.2212(3) 0.0460(8) Uani 0.489(6) 1 d PDU A 1
F4B F 0.4364(4) 0.1650(2) 0.4523(5) 0.0392(9) Uani 0.275(4) 1 d PDU A 2
F5B F 0.4786(3) 0.08958(19) 0.3467(8) 0.0435(8) Uani 0.275(4) 1 d PDU A 2
F6B F 0.4633(3) 0.1667(3) 0.2231(5) 0.0429(9) Uani 0.275(4) 1 d PDU A 2
F4C F 0.4440(4) 0.1088(4) 0.4586(6) 0.0410(9) Uani 0.237(6) 1 d PDU A 3
F5C F 0.4833(3) 0.1118(4) 0.2364(8) 0.0420(9) Uani 0.237(6) 1 d PDU A 3
F6C F 0.4514(4) 0.18920(13) 0.3462(11) 0.0406(10) Uani 0.237(6) 1 d PDU A 3
N1 N 0.25399(12) 0.02346(9) 0.0314(2) 0.0205(4) Uani 1 1 d . . .
H1B H 0.2791 0.0244 -0.0515 0.025 Uiso 1 1 calc R A .
N2 N 0.19826(12) -0.05528(10) -0.0621(2) 0.0204(5) Uani 1 1 d . . .
H2A H 0.2241 -0.0467 -0.1411 0.025 Uiso 1 1 calc R A .
N3 N 0.09741(13) -0.06632(10) -0.2947(2) 0.0229(5) Uani 1 1 d . . .
S1 S 0.15649(3) -0.03036(3) 0.20952(6) 0.01975(18) Uani 1 1 d . . .

loop_
_atom_site_aniso_label
_atom_site_aniso_U_11
_atom_site_aniso_U_22
_atom_site_aniso_U_33
_atom_site_aniso_U_23
_atom_site_aniso_U_13
_atom_site_aniso_U_12
C1 0.0194(11) 0.0233(12) 0.0178(11) 0.0029(10) -0.0025(9) -0.0019(10)
C2 0.0233(12) 0.0208(12) 0.0198(12) 0.0030(10) 0.0002(10) 0.0003(10)
C3 0.0252(13) 0.0248(13) 0.0285(14) -0.0016(11) -0.0024(11) 0.0019(11)
C4 0.0246(12) 0.0207(12) 0.0197(12) 0.0023(10) -0.0041(10) -0.0029(10)
C5 0.0209(12) 0.0250(13) 0.0229(13) 0.0038(10) -0.0045(10) -0.0020(10)
C6 0.0238(14) 0.0375(17) 0.0380(17) -0.0074(13) -0.0086(12) -0.0008(12)
C7 0.0187(12) 0.0253(13) 0.0208(12) 0.0013(10) -0.0013(9) 0.0005(10)
C8 0.0204(12) 0.0212(12) 0.0150(11) 0.0025(9) -0.0008(9) -0.0017(9)
C9 0.0144(10) 0.0246(12) 0.0148(11) 0.0013(9) -0.0027(9) 0.0011(9)
C10 0.0203(12) 0.0250(13) 0.0150(11) -0.0018(9) 0.0008(9) -0.0023(10)
C11 0.0255(13) 0.0320(15) 0.0216(13) -0.0026(11) -0.0044(10) 0.0019(11)
C12 0.0364(16) 0.0264(14) 0.0262(14) -0.0001(11) -0.0014(12) 0.0024(12)
C13 0.0436(17) 0.0259(14) 0.0306(15) -0.0061(12) -0.0017(13) -0.0037(13)
C14 0.0305(14) 0.0314(15) 0.0203(13) -0.0057(11) -0.0034(11) -0.0069(12)
C15 0.0192(12) 0.0291(14) 0.0154(11) -0.0035(10) 0.0007(9) -0.0012(10)
C16 0.0237(14) 0.0335(15) 0.0314(15) 0.0031(12) 0.0010(11) 0.0000(11)
C17 0.0342(16) 0.0486(19) 0.0187(13) 0.0050(12) -0.0053(11) -0.0074(14)
F1 0.0227(8) 0.0385(10) 0.0547(12) -0.0142(9) 0.0081(8) -0.0040(7)
F2 0.0543(13) 0.0459(12) 0.0378(11) 0.0051(9) -0.0038(9) 0.0276(10)
F3 0.0336(9) 0.0318(9) 0.0327(9) -0.0112(7) 0.0024(7) -0.0001(7)
F4 0.0217(13) 0.0437(17) 0.037(2) -0.0084(16) -0.0060(15) -0.0071(13)
F5 0.0200(15) 0.0527(18) 0.0475(18) -0.0069(16) -0.0070(14) 0.0099(14)
F6 0.0208(13) 0.067(2) 0.0498(15) -0.0145(17) 0.0018(12) -0.0049(15)
F4B 0.0236(14) 0.0526(19) 0.041(2) -0.0104(17) -0.0059(16) -0.0055(15)
F5B 0.0208(14) 0.0592(18) 0.0504(17) -0.0120(16) -0.0031(13) 0.0013(14)
F6B 0.0185(15) 0.061(2) 0.0496(17) -0.0116(18) -0.0007(14) -0.0046(16)
F4C 0.0225(15) 0.0566(19) 0.0440(19) -0.0092(17) -0.0050(15) 0.0027(15)
F5C 0.0177(14) 0.060(2) 0.0484(17) -0.0146(18) -0.0001(14) -0.0055(17)
F6C 0.0227(15) 0.0525(19) 0.046(2) -0.0099(17) -0.0041(16) -0.0056(15)
N1 0.0198(10) 0.0267(11) 0.0149(10) -0.0001(8) 0.0032(8) -0.0028(9)
N2 0.0193(10) 0.0286(12) 0.0134(10) -0.0016(8) 0.0023(8) -0.0047(9)
N3 0.0207(11) 0.0340(12) 0.0141(10) 0.0011(9) -0.0007(8) -0.0023(9)
S1 0.0194(3) 0.0275(3) 0.0124(3) -0.0013(2) 0.0013(2) -0.0029(2)
